data_7702258
loop_
_publ_author_name
'Hork\'y, Filip'
'\<Skoch, Karel'
'C\'isa\<rov\'a, Ivana'
'\<St\<epni\<cka, Petr'

_publ_section_title
;
 Versatile coordination and C-H activation of a multi-donor
 phosphinoferrocene carboxamide ligand in Pd(ii) complexes.
;
_journal_issue 43
_journal_name_full 'Dalton transactions (Cambridge, England : 2003)'
_journal_page_first 16412
_journal_page_last 16425
_journal_paper_doi 10.1039/c9dt03646f
_journal_volume 48
_journal_year 2019
_chemical_formula_moiety 'C50 H48 Br2 Fe2 N2 O2 P2 Pd, 3(C2 H4 Cl2)'
_chemical_formula_sum 'C56 H60 Br2 Cl6 Fe2 N2 O2 P2 Pd'
_chemical_formula_weight 1445.62
_space_group_crystal_system tetragonal
_space_group_IT_number 88
_space_group_name_Hall '-I 4ad'
_space_group_name_H-M_alt 'I 41/a :2'
_atom_sites_solution_hydrogens mixed
_atom_sites_solution_primary direct
_atom_sites_solution_secondary difmap
_audit_creation_method SHELXL-2017/1
_audit_update_record
;
2019-09-05 deposited with the CCDC.	2019-10-15 downloaded from the CCDC.
;
_cell_angle_alpha 90
_cell_angle_beta 90
_cell_angle_gamma 90
_cell_formula_units_Z 8
_cell_length_a 24.6811(7)
_cell_length_b 24.6811(7)
_cell_length_c 19.4321(7)
_cell_measurement_reflns_used 3265
_cell_measurement_temperature 150(2)
_cell_measurement_theta_max 23.83
_cell_measurement_theta_min 3.14
_cell_volume 11837.2(6)
_computing_cell_refinement 'SAINT V8.34A (Bruker AXS Inc., 2013)'
_computing_data_collection 'Bruker Instrument Service v2014.11.0.1'
_computing_data_reduction 'SAINT V8.34A (Bruker AXS Inc., 2013)'
_computing_molecular_graphics 'PLATON (Spek, 2017)'
_computing_publication_material 'PLATON (Spek, 2017)'
_computing_structure_refinement 'SHELXL-2017/1 (Sheldrick, 2017)'
_computing_structure_solution 'SHELXS-97 (Sheldrick, 2008)'
_diffrn_ambient_temperature 150(2)
_diffrn_measured_fraction_theta_full 1.000
_diffrn_measured_fraction_theta_max 1.000
_diffrn_measurement_device_type 'Bruker APEX-II CCD'
_diffrn_measurement_method '\f and \w scans'
_diffrn_radiation_monochromator graphite
_diffrn_radiation_source 'fine-focus sealed tube'
_diffrn_radiation_type MoK\a
_diffrn_radiation_wavelength 0.71073
_diffrn_reflns_av_R_equivalents 0.0639
_diffrn_reflns_av_unetI/netI 0.0759
_diffrn_reflns_Laue_measured_fraction_full 1.000
_diffrn_reflns_Laue_measured_fraction_max 1.000
_diffrn_reflns_limit_h_max 24
_diffrn_reflns_limit_h_min -22
_diffrn_reflns_limit_k_max 30
_diffrn_reflns_limit_k_min -25
_diffrn_reflns_limit_l_max 16
_diffrn_reflns_limit_l_min -23
_diffrn_reflns_number 20300
_diffrn_reflns_point_group_measured_fraction_full 1.000
_diffrn_reflns_point_group_measured_fraction_max 1.000
_diffrn_reflns_theta_full 25.242
_diffrn_reflns_theta_max 25.991
_diffrn_reflns_theta_min 1.167
_exptl_absorpt_coefficient_mu 2.502
_exptl_absorpt_correction_T_max 0.85
_exptl_absorpt_correction_T_min 0.57
_exptl_absorpt_correction_type numerical
_exptl_absorpt_process_details 'SADABS V2014/5 (Bruker AXS Inc.)'
_exptl_crystal_colour orange
_exptl_crystal_density_diffrn 1.622
_exptl_crystal_description prism
_exptl_crystal_F_000 5808
_exptl_crystal_size_max 0.40
_exptl_crystal_size_mid 0.08
_exptl_crystal_size_min 0.07
_refine_diff_density_max 2.724
_refine_diff_density_min -0.753
_refine_diff_density_rms 0.131
_refine_ls_extinction_method none
_refine_ls_goodness_of_fit_ref 1.016
_refine_ls_hydrogen_treatment constr
_refine_ls_matrix_type full
_refine_ls_number_parameters 332
_refine_ls_number_reflns 5815
_refine_ls_number_restraints 1
_refine_ls_restrained_S_all 1.017
_refine_ls_R_factor_all 0.0927
_refine_ls_R_factor_gt 0.0515
_refine_ls_shift/su_max 0.000
_refine_ls_shift/su_mean 0.000
_refine_ls_structure_factor_coef Fsqd
_refine_ls_weighting_details 'w=1/[\s^2^(Fo^2^)+(0.0709P)^2^+36.4500P] where P=(Fo^2^+2Fc^2^)/3'
_refine_ls_weighting_scheme calc
_refine_ls_wR_factor_gt 0.1208
_refine_ls_wR_factor_ref 0.1413
_reflns_Friedel_coverage 0.000
_reflns_number_gt 4132
_reflns_number_total 5815
_reflns_threshold_expression 'I > 2\s(I)'
_cod_data_source_file c9dt03646f2.cif
_cod_data_source_block fh33
_cod_original_cell_volume 11837.2(8)
_cod_original_sg_symbol_H-M 'I 41/a'
_cod_database_code 7702258
_shelx_shelxl_version_number 2017/1
_shelx_space_group_comment
;
The symmetry employed for this shelxl refinement is uniquely defined
by the following loop, which should always be used as a source of
symmetry information in preference to the above space-group names.
They are only intended as comments.
;
_shelx_estimated_absorpt_t_min 0.43
_shelx_estimated_absorpt_t_max 0.84

loop_
_space_group_symop_operation_xyz
'x, y, z'
'-x+1/2, -y, z+1/2'
'-y+3/4, x+1/4, z+1/4'
'y+3/4, -x+3/4, z+3/4'
'x+1/2, y+1/2, z+1/2'
'-x+1, -y+1/2, z+1'
'-y+5/4, x+3/4, z+3/4'
'y+5/4, -x+5/4, z+5/4'
'-x, -y, -z'
'x-1/2, y, -z-1/2'
'y-3/4, -x-1/4, -z-1/4'
'-y-3/4, x-3/4, -z-3/4'
'-x+1/2, -y+1/2, -z+1/2'
'x, y+1/2, -z'
'y-1/4, -x+1/4, -z+1/4'
'-y-1/4, x-1/4, -z-1/4'

loop_
_atom_site_label
_atom_site_type_symbol
_atom_site_fract_x
_atom_site_fract_y
_atom_site_fract_z
_atom_site_U_iso_or_equiv
_atom_site_adp_type
_atom_site_occupancy
_atom_site_site_symmetry_order
_atom_site_calc_flag
_atom_site_refinement_flags_posn
_atom_site_refinement_flags_adp
_atom_site_refinement_flags_occupancy
Pd Pd 0.250000 0.250000 0.250000 0.01802(17) Uani 1 2 d S . P
Br Br 0.33120(3) 0.19827(3) 0.22617(4) 0.0336(2) Uani 1 1 d . . .
Fe Fe 0.38150(4) -0.02579(4) 0.22862(6) 0.0316(3) Uani 1 1 d . . .
P P 0.20416(6) 0.17513(6) 0.29623(8) 0.0183(3) Uani 1 1 d . . .
O O 0.24442(19) 0.01757(18) 0.1728(2) 0.0280(11) Uani 1 1 d . . .
N N 0.2397(2) 0.0119(2) 0.2879(3) 0.0235(12) Uani 1 1 d . . .
H1N H 0.259398 -0.005156 0.319927 0.028 Uiso 1 1 d R U .
C1 C 0.3026(3) -0.0464(3) 0.2295(3) 0.0242(14) Uani 1 1 d . . .
C2 C 0.3292(3) -0.0669(3) 0.2889(4) 0.0370(18) Uani 1 1 d . . .
H2 H 0.320729 -0.058204 0.335301 0.044 Uiso 1 1 calc R U .
C3 C 0.3706(3) -0.1025(3) 0.2667(4) 0.0396(19) Uani 1 1 d . . .
H3 H 0.394450 -0.122388 0.295512 0.047 Uiso 1 1 calc R U .
C4 C 0.3700(3) -0.1032(3) 0.1935(4) 0.0368(18) Uani 1 1 d . . .
H4 H 0.393822 -0.123632 0.165100 0.044 Uiso 1 1 calc R U .
C5 C 0.3290(3) -0.0693(3) 0.1704(4) 0.0310(16) Uani 1 1 d . . .
H5 H 0.320064 -0.062336 0.123651 0.037 Uiso 1 1 calc R U .
C6 C 0.3846(3) 0.0566(3) 0.2178(5) 0.050(2) Uani 1 1 d . . .
H6 H 0.354548 0.079574 0.208866 0.060 Uiso 1 1 calc R U .
C7 C 0.4033(4) 0.0409(4) 0.2834(5) 0.065(3) Uani 1 1 d . . .
H7 H 0.388512 0.051334 0.326500 0.078 Uiso 1 1 calc R U .
C8 C 0.4488(4) 0.0062(4) 0.2725(7) 0.077(4) Uani 1 1 d . . .
H8 H 0.469760 -0.010221 0.307804 0.092 Uiso 1 1 calc R U .
C9 C 0.4576(3) 0.0003(4) 0.2020(7) 0.067(3) Uani 1 1 d . . .
H9 H 0.484808 -0.021202 0.180828 0.080 Uiso 1 1 calc R U .
C10 C 0.4181(3) 0.0325(3) 0.1679(6) 0.055(3) Uani 1 1 d . . .
H10 H 0.414917 0.036952 0.119517 0.066 Uiso 1 1 calc R U .
C11 C 0.2606(3) -0.0039(3) 0.2268(3) 0.0249(14) Uani 1 1 d . . .
C12 C 0.2059(3) 0.0594(2) 0.2945(3) 0.0217(14) Uani 1 1 d . . .
H12A H 0.189502 0.060350 0.340977 0.026 Uiso 1 1 calc R U .
H12B H 0.176198 0.057803 0.260273 0.026 Uiso 1 1 calc R U .
C13 C 0.2397(2) 0.1107(2) 0.2829(3) 0.0193(13) Uani 1 1 d . . .
H13A H 0.253744 0.110001 0.235178 0.023 Uiso 1 1 calc R U .
H13B H 0.271286 0.109523 0.314225 0.023 Uiso 1 1 calc R U .
C14 C 0.1394(3) 0.1606(2) 0.2546(3) 0.0221(14) Uani 1 1 d . . .
C15 C 0.0986(3) 0.1320(3) 0.2872(4) 0.0305(16) Uani 1 1 d . . .
H15 H 0.100746 0.124875 0.335202 0.037 Uiso 1 1 calc R U .
C16 C 0.0542(3) 0.1136(3) 0.2492(5) 0.044(2) Uani 1 1 d . . .
H16 H 0.025957 0.094109 0.271379 0.052 Uiso 1 1 calc R U .
C17 C 0.0514(3) 0.1239(4) 0.1795(5) 0.053(2) Uani 1 1 d . . .
H17 H 0.021519 0.110631 0.153633 0.064 Uiso 1 1 calc R U .
C18 C 0.0913(3) 0.1532(3) 0.1471(4) 0.047(2) Uani 1 1 d . . .
H18 H 0.088999 0.160401 0.099193 0.056 Uiso 1 1 calc R U .
C19 C 0.1348(3) 0.1721(3) 0.1848(3) 0.0292(16) Uani 1 1 d . . .
H19 H 0.161899 0.193143 0.162738 0.035 Uiso 1 1 calc R U .
C20 C 0.1886(2) 0.1774(2) 0.3876(3) 0.0202(13) Uani 1 1 d . . .
C21 C 0.1457(3) 0.2088(3) 0.4117(3) 0.0282(15) Uani 1 1 d . . .
H21 H 0.124532 0.229119 0.380039 0.034 Uiso 1 1 calc R U .
C22 C 0.1335(3) 0.2107(3) 0.4812(4) 0.0308(16) Uani 1 1 d . . .
H22 H 0.104260 0.232506 0.496785 0.037 Uiso 1 1 calc R U .
C23 C 0.1635(3) 0.1814(3) 0.5279(4) 0.0312(16) Uani 1 1 d . . .
H23 H 0.154668 0.182427 0.575487 0.037 Uiso 1 1 calc R U .
C24 C 0.2067(3) 0.1503(3) 0.5049(3) 0.0318(17) Uani 1 1 d . . .
H24 H 0.227717 0.130177 0.536877 0.038 Uiso 1 1 calc R U .
C25 C 0.2192(3) 0.1487(3) 0.4356(3) 0.0273(15) Uani 1 1 d . . .
H25 H 0.249190 0.127639 0.420439 0.033 Uiso 1 1 calc R U .
C91 C 0.5154(7) 0.6054(7) 0.9932(9) 0.158(8) Uani 1 1 d D . .
H91A H 0.482162 0.583952 0.984526 0.190 Uiso 1 1 calc R U .
H91B H 0.525235 0.625300 0.950752 0.190 Uiso 1 1 calc R U .
C92 C 0.5585(6) 0.5718(6) 1.0156(9) 0.139(7) Uani 1 1 d D . .
H92A H 0.548188 0.551466 1.057486 0.167 Uiso 1 1 calc R U .
H92B H 0.591247 0.593583 1.025618 0.167 Uiso 1 1 calc R U .
Cl91 Cl 0.50615(11) 0.65189(12) 1.06602(15) 0.0743(8) Uani 1 1 d . . .
Cl92 Cl 0.57133(15) 0.52385(13) 0.94129(19) 0.0972(10) Uani 1 1 d . . .
C93 C 0.0154(4) 0.7257(4) 0.0411(5) 0.059(3) Uani 1 1 d . . .
H93A H 0.037677 0.724298 -0.001246 0.071 Uiso 1 1 calc R U .
H93B H -0.009736 0.694378 0.040064 0.071 Uiso 1 1 calc R U .
Cl93 Cl 0.05864(15) 0.71971(14) 0.1142(2) 0.1160(14) Uani 1 1 d . . .

loop_
_atom_site_aniso_label
_atom_site_aniso_U_11
_atom_site_aniso_U_22
_atom_site_aniso_U_33
_atom_site_aniso_U_23
_atom_site_aniso_U_13
_atom_site_aniso_U_12
Pd 0.0155(3) 0.0156(3) 0.0230(3) 0.0019(3) 0.0013(3) 0.0000(3)
Br 0.0206(4) 0.0209(4) 0.0595(5) 0.0068(3) 0.0115(3) 0.0033(3)
Fe 0.0305(6) 0.0223(5) 0.0422(6) -0.0033(5) -0.0116(5) 0.0058(4)
P 0.0150(8) 0.0163(8) 0.0237(8) 0.0015(7) 0.0009(6) 0.0010(6)
O 0.038(3) 0.033(3) 0.014(2) 0.0001(19) -0.001(2) 0.003(2)
N 0.031(3) 0.015(3) 0.024(3) 0.000(2) -0.001(2) 0.002(2)
C1 0.030(4) 0.020(3) 0.023(3) -0.004(3) -0.004(3) 0.002(3)
C2 0.050(5) 0.037(4) 0.023(4) 0.008(3) 0.001(3) 0.012(4)
C3 0.049(5) 0.024(4) 0.046(5) 0.003(3) 0.000(4) 0.014(3)
C4 0.042(5) 0.020(4) 0.049(5) -0.013(3) 0.007(4) -0.003(3)
C5 0.037(4) 0.034(4) 0.023(4) -0.010(3) 0.003(3) 0.000(3)
C6 0.034(5) 0.026(4) 0.090(7) -0.002(4) -0.018(5) -0.004(3)
C7 0.076(7) 0.046(6) 0.072(7) -0.031(5) -0.026(6) -0.010(5)
C8 0.051(6) 0.049(6) 0.130(11) -0.005(6) -0.065(7) 0.000(5)
C9 0.025(5) 0.042(5) 0.133(10) 0.002(6) -0.009(6) -0.006(4)
C10 0.035(5) 0.033(5) 0.098(8) 0.020(5) -0.006(5) -0.007(4)
C11 0.029(4) 0.024(4) 0.022(3) -0.007(3) 0.002(3) -0.004(3)
C12 0.026(4) 0.019(3) 0.020(3) -0.001(3) -0.003(3) -0.004(3)
C13 0.016(3) 0.016(3) 0.026(3) -0.001(3) 0.000(3) 0.000(2)
C14 0.022(3) 0.017(3) 0.027(3) -0.007(3) -0.003(3) 0.004(3)
C15 0.025(4) 0.026(4) 0.041(4) -0.001(3) 0.004(3) -0.003(3)
C16 0.026(4) 0.035(5) 0.070(6) -0.007(4) -0.006(4) -0.005(3)
C17 0.030(5) 0.064(6) 0.066(6) -0.026(5) -0.028(4) -0.003(4)
C18 0.046(5) 0.054(5) 0.040(5) -0.007(4) -0.014(4) -0.001(4)
C19 0.028(4) 0.032(4) 0.027(4) -0.001(3) -0.006(3) 0.004(3)
C20 0.018(3) 0.011(3) 0.031(3) 0.002(3) -0.004(3) -0.004(2)
C21 0.030(4) 0.025(4) 0.030(4) 0.003(3) 0.003(3) 0.000(3)
C22 0.030(4) 0.030(4) 0.033(4) -0.009(3) 0.011(3) -0.002(3)
C23 0.046(4) 0.027(4) 0.021(3) -0.002(3) 0.004(3) -0.011(3)
C24 0.045(5) 0.034(4) 0.017(3) -0.001(3) -0.002(3) 0.007(3)
C25 0.032(4) 0.027(4) 0.023(4) -0.004(3) 0.006(3) 0.002(3)
C91 0.147(17) 0.19(2) 0.134(15) 0.036(13) -0.068(13) -0.033(15)
C92 0.114(13) 0.121(13) 0.182(17) 0.063(12) -0.069(12) -0.057(11)
Cl91 0.0577(16) 0.0864(19) 0.0788(18) -0.0029(15) 0.0186(14) -0.0142(14)
Cl92 0.116(3) 0.080(2) 0.095(2) -0.0156(18) 0.004(2) 0.0030(19)
C93 0.050(6) 0.043(5) 0.084(7) -0.002(5) -0.003(5) 0.000(4)
Cl93 0.113(3) 0.084(2) 0.151(3) 0.044(2) -0.066(3) -0.039(2)

loop_
_atom_type_symbol
_atom_type_description
_atom_type_scat_dispersion_real
_atom_type_scat_dispersion_imag
_atom_type_scat_source
C C 0.0033 0.0016 'International Tables Vol C Tables 4.2.6.8 and 6.1.1.4'
H H 0.0000 0.0000 'International Tables Vol C Tables 4.2.6.8 and 6.1.1.4'
N N 0.0061 0.0033 'International Tables Vol C Tables 4.2.6.8 and 6.1.1.4'
O O 0.0106 0.0060 'International Tables Vol C Tables 4.2.6.8 and 6.1.1.4'
P P 0.1023 0.0942 'International Tables Vol C Tables 4.2.6.8 and 6.1.1.4'
Cl Cl 0.1484 0.1585 'International Tables Vol C Tables 4.2.6.8 and 6.1.1.4'
Fe Fe 0.3463 0.8444 'International Tables Vol C Tables 4.2.6.8 and 6.1.1.4'
Br Br -0.2901 2.4595 'International Tables Vol C Tables 4.2.6.8 and 6.1.1.4'
Pd Pd -0.9988 1.0072 'International Tables Vol C Tables 4.2.6.8 and 6.1.1.4'

loop_
_geom_angle_atom_site_label_1
_geom_angle_atom_site_label_2
_geom_angle_atom_site_label_3
_geom_angle
_geom_angle_site_symmetry_1
_geom_angle_site_symmetry_3
P Pd P 180.0 . 13
P Pd Br 86.74(4) . 13
P Pd Br 93.27(4) 13 13
P Pd Br 93.27(4) . .
P Pd Br 86.73(4) 13 .
Br Pd Br 180.0 13 .
C1 Fe C2 41.3(3) . .
C1 Fe C5 41.6(3) . .
C2 Fe C5 69.5(3) . .
C1 Fe C8 152.6(5) . .
C2 Fe C8 118.4(5) . .
C5 Fe C8 164.7(4) . .
C1 Fe C7 117.2(4) . .
C2 Fe C7 105.8(4) . .
C5 Fe C7 152.9(4) . .
C8 Fe C7 41.1(4) . .
C1 Fe C6 106.8(3) . .
C2 Fe C6 125.7(3) . .
C5 Fe C6 119.5(3) . .
C8 Fe C6 68.0(4) . .
C7 Fe C6 40.4(4) . .
C1 Fe C4 68.5(3) . .
C2 Fe C4 68.6(3) . .
C5 Fe C4 39.8(3) . .
C8 Fe C4 128.1(4) . .
C7 Fe C4 165.1(4) . .
C6 Fe C4 153.9(4) . .
C1 Fe C3 68.7(3) . .
C2 Fe C3 40.7(3) . .
C5 Fe C3 68.2(3) . .
C8 Fe C3 108.4(4) . .
C7 Fe C3 126.4(4) . .
C6 Fe C3 163.7(4) . .
C4 Fe C3 40.6(3) . .
C1 Fe C9 165.2(4) . .
C2 Fe C9 152.9(4) . .
C5 Fe C9 127.6(4) . .
C8 Fe C9 40.0(4) . .
C7 Fe C9 68.6(5) . .
C6 Fe C9 68.1(4) . .
C4 Fe C9 109.6(4) . .
C3 Fe C9 120.1(4) . .
C1 Fe C10 127.1(3) . .
C2 Fe C10 163.9(3) . .
C5 Fe C10 109.2(3) . .
C8 Fe C10 67.1(5) . .
C7 Fe C10 67.7(4) . .
C6 Fe C10 40.0(4) . .
C4 Fe C10 121.3(4) . .
C3 Fe C10 154.9(3) . .
C9 Fe C10 40.3(4) . .
C20 P C14 104.7(3) . .
C20 P C13 105.4(3) . .
C14 P C13 100.7(3) . .
C20 P Pd 116.9(2) . .
C14 P Pd 114.0(2) . .
C13 P Pd 113.5(2) . .
C11 N C12 122.2(5) . .
C11 N H1N 105.4 . .
C12 N H1N 129.4 . .
C2 C1 C5 107.5(6) . .
C2 C1 C11 127.2(6) . .
C5 C1 C11 124.8(6) . .
C2 C1 Fe 69.5(4) . .
C5 C1 Fe 69.7(4) . .
C11 C1 Fe 119.9(5) . .
C3 C2 C1 107.8(6) . .
C3 C2 Fe 70.9(4) . .
C1 C2 Fe 69.2(4) . .
C3 C2 H2 126.1 . .
C1 C2 H2 126.1 . .
Fe C2 H2 125.4 . .
C2 C3 C4 107.9(7) . .
C2 C3 Fe 68.4(4) . .
C4 C3 Fe 69.7(4) . .
C2 C3 H3 126.1 . .
C4 C3 H3 126.1 . .
Fe C3 H3 127.5 . .
C5 C4 C3 108.8(6) . .
C5 C4 Fe 69.2(4) . .
C3 C4 Fe 69.7(4) . .
C5 C4 H4 125.6 . .
C3 C4 H4 125.6 . .
Fe C4 H4 127.0 . .
C4 C5 C1 108.0(6) . .
C4 C5 Fe 70.9(4) . .
C1 C5 Fe 68.6(4) . .
C4 C5 H5 126.0 . .
C1 C5 H5 126.0 . .
Fe C5 H5 126.0 . .
C10 C6 C7 108.3(8) . .
C10 C6 Fe 70.9(5) . .
C7 C6 Fe 69.2(5) . .
C10 C6 H6 125.9 . .
C7 C6 H6 125.9 . .
Fe C6 H6 125.6 . .
C6 C7 C8 106.8(9) . .
C6 C7 Fe 70.3(5) . .
C8 C7 Fe 69.3(5) . .
C6 C7 H7 126.6 . .
C8 C7 H7 126.6 . .
Fe C7 H7 125.4 . .
C9 C8 C7 109.3(9) . .
C9 C8 Fe 70.9(5) . .
C7 C8 Fe 69.6(5) . .
C9 C8 H8 125.3 . .
C7 C8 H8 125.3 . .
Fe C8 H8 125.7 . .
C8 C9 C10 107.0(9) . .
C8 C9 Fe 69.1(6) . .
C10 C9 Fe 70.5(5) . .
C8 C9 H9 126.5 . .
C10 C9 H9 126.5 . .
Fe C9 H9 125.6 . .
C6 C10 C9 108.5(10) . .
C6 C10 Fe 69.2(5) . .
C9 C10 Fe 69.2(5) . .
C6 C10 H10 125.7 . .
C9 C10 H10 125.7 . .
Fe C10 H10 127.5 . .
O C11 N 119.7(6) . .
O C11 C1 124.0(6) . .
N C11 C1 116.3(6) . .
N C12 C13 110.0(5) . .
N C12 H12A 109.7 . .
C13 C12 H12A 109.7 . .
N C12 H12B 109.7 . .
C13 C12 H12B 109.7 . .
H12A C12 H12B 108.2 . .
C12 C13 P 115.8(4) . .
C12 C13 H13A 108.3 . .
P C13 H13A 108.3 . .
C12 C13 H13B 108.3 . .
P C13 H13B 108.3 . .
H13A C13 H13B 107.4 . .
C15 C14 C19 119.4(6) . .
C15 C14 P 122.3(5) . .
C19 C14 P 117.7(5) . .
C14 C15 C16 119.7(7) . .
C14 C15 H15 120.2 . .
C16 C15 H15 120.2 . .
C17 C16 C15 119.9(8) . .
C17 C16 H16 120.0 . .
C15 C16 H16 120.0 . .
C18 C17 C16 120.6(7) . .
C18 C17 H17 119.7 . .
C16 C17 H17 119.7 . .
C17 C18 C19 119.5(8) . .
C17 C18 H18 120.3 . .
C19 C18 H18 120.3 . .
C18 C19 C14 120.9(7) . .
C18 C19 H19 119.6 . .
C14 C19 H19 119.6 . .
C25 C20 C21 118.1(6) . .
C25 C20 P 121.6(5) . .
C21 C20 P 120.3(5) . .
C22 C21 C20 120.7(6) . .
C22 C21 H21 119.6 . .
C20 C21 H21 119.6 . .
C23 C22 C21 120.6(7) . .
C23 C22 H22 119.7 . .
C21 C22 H22 119.7 . .
C22 C23 C24 119.4(6) . .
C22 C23 H23 120.3 . .
C24 C23 H23 120.3 . .
C25 C24 C23 120.2(7) . .
C25 C24 H24 119.9 . .
C23 C24 H24 119.9 . .
C24 C25 C20 121.0(6) . .
C24 C25 H25 119.5 . .
C20 C25 H25 119.5 . .
C92 C91 Cl91 102.8(12) . .
C92 C91 H91A 111.2 . .
Cl91 C91 H91A 111.2 . .
C92 C91 H91B 111.2 . .
Cl91 C91 H91B 111.2 . .
H91A C91 H91B 109.1 . .
C91 C92 Cl92 104.9(12) . .
C91 C92 H92A 110.8 . .
Cl92 C92 H92A 110.8 . .
C91 C92 H92B 110.8 . .
Cl92 C92 H92B 110.8 . .
H92A C92 H92B 108.8 . .
C93 C93 Cl93 112.9(5) 6_464 .
C93 C93 H93A 109.0 6_464 .
Cl93 C93 H93A 109.0 . .
C93 C93 H93B 109.0 6_464 .
Cl93 C93 H93B 109.0 . .
H93A C93 H93B 107.8 . .

loop_
_geom_bond_atom_site_label_1
_geom_bond_atom_site_label_2
_geom_bond_distance
_geom_bond_site_symmetry_2
Pd P 2.3456(16) .
Pd P 2.3456(16) 13
Pd Br 2.4209(7) 13
Pd Br 2.4209(7) .
Fe C1 2.012(7) .
Fe C2 2.017(8) .
Fe C5 2.027(7) .
Fe C8 2.027(8) .
Fe C7 2.032(8) .
Fe C6 2.046(8) .
Fe C4 2.049(7) .
Fe C3 2.050(7) .
Fe C9 2.051(9) .
Fe C10 2.068(9) .
P C20 1.818(7) .
P C14 1.826(6) .
P C13 1.835(6) .
O C11 1.241(8) .
N C11 1.353(8) .
N C12 1.444(8) .
N H1N 0.8952 .
C1 C2 1.421(9) .
C1 C5 1.435(9) .
C1 C11 1.476(9) .
C2 C3 1.414(10) .
C2 H2 0.9500 .
C3 C4 1.422(10) .
C3 H3 0.9500 .
C4 C5 1.389(10) .
C4 H4 0.9500 .
C5 H5 0.9500 .
C6 C10 1.407(13) .
C6 C7 1.410(13) .
C6 H6 0.9500 .
C7 C8 1.426(14) .
C7 H7 0.9500 .
C8 C9 1.395(15) .
C8 H8 0.9500 .
C9 C10 1.421(13) .
C9 H9 0.9500 .
C10 H10 0.9500 .
C12 C13 1.533(8) .
C12 H12A 0.9900 .
C12 H12B 0.9900 .
C13 H13A 0.9900 .
C13 H13B 0.9900 .
C14 C15 1.384(9) .
C14 C19 1.391(9) .
C15 C16 1.397(10) .
C15 H15 0.9500 .
C16 C17 1.381(12) .
C16 H16 0.9500 .
C17 C18 1.375(13) .
C17 H17 0.9500 .
C18 C19 1.380(10) .
C18 H18 0.9500 .
C19 H19 0.9500 .
C20 C25 1.393(9) .
C20 C21 1.394(9) .
C21 C22 1.384(9) .
C21 H21 0.9500 .
C22 C23 1.377(10) .
C22 H22 0.9500 .
C23 C24 1.387(10) .
C23 H23 0.9500 .
C24 C25 1.383(9) .
C24 H24 0.9500 .
C25 H25 0.9500 .
C91 C92 1.418(9) .
C91 Cl91 1.837(18) .
C91 H91A 0.9900 .
C91 H91B 0.9900 .
C92 Cl92 1.892(19) .
C92 H92A 0.9900 .
C92 H92B 0.9900 .
C93 C93 1.421(17) 6_464
C93 Cl93 1.785(10) .
C93 H93A 0.9900 .
C93 H93B 0.9900 .
